data_2202249
loop_
_publ_author_name
'Lyakhov, Alexander S.'
'Gaponik, Pavel N.'
'Degtyarik, Michail M.'
'Ivashkevich, Ludmila S.'

_publ_section_title
;The chain structure of
 <i>catena</i>-poly[[(2-<i>tert</i>-butyltetrazole-\k<i>N</i>^4^)copper(II)]-di-\m-chloro]
;
_journal_issue 1
_journal_name_full 'Acta Crystallographica Section E'
_journal_page_first m38
_journal_page_last m40
_journal_paper_doi 10.1107/S1600536802023085
_journal_volume 59
_journal_year 2003
_chemical_formula_iupac '[Cu Cl2 (C5 H10 N4)]'
_chemical_formula_moiety 'C5 H10 Cl2 Cu N4'
_chemical_formula_sum 'C5 H10 Cl2 Cu N4'
_chemical_formula_weight 260.61
_chemical_name_systematic
;
catena-poly[[(2-tert-butyltetrazole-\kN^4^)copper(II)]-di-\m-chloro]
;
_space_group_IT_number 2
_symmetry_cell_setting triclinic
_symmetry_space_group_name_Hall '-P 1'
_symmetry_space_group_name_H-M 'P -1'
_atom_sites_solution_hydrogens geom
_atom_sites_solution_primary direct
_atom_sites_solution_secondary difmap
_audit_creation_method SHELXL-97
_cell_angle_alpha 108.92(2)
_cell_angle_beta 106.899(19)
_cell_angle_gamma 97.39(2)
_cell_formula_units_Z 2
_cell_length_a 6.1054(15)
_cell_length_b 9.598(3)
_cell_length_c 9.813(3)
_cell_measurement_reflns_used 25
_cell_measurement_temperature 293(2)
_cell_measurement_theta_max 22.1
_cell_measurement_theta_min 19.2
_cell_volume 504.5(3)
_computing_cell_refinement 'R3m Software'
_computing_data_collection 'R3m Software (Nicolet, 1980)'
_computing_data_reduction 'R3m Software'
_computing_molecular_graphics 'ORTEP-3 for Windows (Farrugia, 1997) and PLATON (Spek, 2002)'
_computing_publication_material SHELXL97
_computing_structure_refinement 'SHELXL97 (Sheldrick, 1997)'
_computing_structure_solution 'SIR97 (Altomare et al., 1999)'
_diffrn_ambient_temperature 293(2)
_diffrn_measured_fraction_theta_full 0.999
_diffrn_measured_fraction_theta_max 0.999
_diffrn_measurement_device_type 'Nicolet R3m four-circle'
_diffrn_measurement_method \w/2\q
_diffrn_radiation_monochromator graphite
_diffrn_radiation_source 'fine-focus sealed tube'
_diffrn_radiation_type MoK\a
_diffrn_radiation_wavelength 0.71069
_diffrn_reflns_av_R_equivalents 0.028
_diffrn_reflns_av_sigmaI/netI 0.019
_diffrn_reflns_limit_h_max 8
_diffrn_reflns_limit_h_min -8
_diffrn_reflns_limit_k_max 12
_diffrn_reflns_limit_k_min -13
_diffrn_reflns_limit_l_max 13
_diffrn_reflns_limit_l_min 0
_diffrn_reflns_number 3216
_diffrn_reflns_theta_full 30.1
_diffrn_reflns_theta_max 30.1
_diffrn_reflns_theta_min 2.3
_diffrn_standards_decay_% 0.6
_diffrn_standards_interval_count 100
_diffrn_standards_number 3
_exptl_absorpt_coefficient_mu 2.65
_exptl_absorpt_correction_T_max 0.778
_exptl_absorpt_correction_T_min 0.299
_exptl_absorpt_correction_type '\y scan'
_exptl_absorpt_process_details '(North et al., 1968)'
_exptl_crystal_colour green
_exptl_crystal_density_diffrn 1.716
_exptl_crystal_density_method 'not measured'
_exptl_crystal_description prism
_exptl_crystal_F_000 262
_exptl_crystal_size_max 0.60
_exptl_crystal_size_mid 0.42
_exptl_crystal_size_min 0.10
_refine_diff_density_max 1.04
_refine_diff_density_min -0.87
_refine_ls_extinction_method none
_refine_ls_goodness_of_fit_ref 1.06
_refine_ls_hydrogen_treatment constr
_refine_ls_matrix_type full
_refine_ls_number_parameters 112
_refine_ls_number_reflns 2961
_refine_ls_number_restraints 0
_refine_ls_restrained_S_all 1.06
_refine_ls_R_factor_all 0.039
_refine_ls_R_factor_gt 0.035
_refine_ls_shift/su_max <0.001
_refine_ls_shift/su_mean 0.000
_refine_ls_structure_factor_coef Fsqd
_refine_ls_weighting_details 'calc w = 1/[\s^2^(Fo^2^)+(0.0593P)^2^+0.2094P] where P = (Fo^2^+2Fc^2^)/3'
_refine_ls_weighting_scheme calc
_refine_ls_wR_factor_gt 0.095
_refine_ls_wR_factor_ref 0.098
_reflns_number_gt 2663
_reflns_number_total 2961
_reflns_threshold_expression I>2\s(I)
_cod_data_source_file ya6146.cif
_cod_data_source_block I
_cod_depositor_comments
;
The following automatic conversions were performed:
'_geom_bond_publ_flag' value 'Yes' changed to 'yes' according to
'/home/saulius/struct/CIF-dictionaries/cif_core.dic' dictionary named
'cif_core.dic' version 2.4.1 from 2010-06-29 (10 times).

Automatic conversion script
Id: cif_fix_enum 1527 2010-12-29 10:47:43Z saulius 

The following automatic conversions were performed:

'_geom_bond_publ_flag' value 'Yes' changed to 'yes' according to
/home/saulius/struct/CIF-dictionaries/cif_core.dic dictionary named
'cif_core.dic' version 2.4.1 from 2010-06-29 (10 times).

Automatic conversion script
Id: cif_fix_values 1715 2011-07-08 13:25:40Z adriana 
;
_cod_original_cell_volume 504.5(2)
_cod_database_code 2202249
_cod_database_fobs_code 2202249

loop_
_symmetry_equiv_pos_as_xyz
'x, y, z'
'-x, -y, -z'

loop_
_atom_site_label
_atom_site_fract_x
_atom_site_fract_y
_atom_site_fract_z
_atom_site_U_iso_or_equiv
_atom_site_adp_type
_atom_site_calc_flag
_atom_site_refinement_flags
_atom_site_occupancy
_atom_site_disorder_assembly
_atom_site_disorder_group
_atom_site_type_symbol
Cu1 0.22407(4) 0.41412(3) 0.49362(3) 0.03175(10) Uani d . 1 . . Cu
Cl1 0.59253(8) 0.45976(6) 0.66413(6) 0.03636(12) Uani d . 1 . . Cl
Cl2 0.16180(9) 0.62584(6) 0.65569(6) 0.04406(15) Uani d . 1 . . Cl
N1 0.3290(4) -0.0171(3) 0.3036(3) 0.0648(7) Uani d . 1 . . N
N2 0.0982(3) -0.03464(19) 0.2408(2) 0.0350(3) Uani d . 1 . . N
N3 0.0305(3) 0.0903(2) 0.2848(2) 0.0417(4) Uani d . 1 . . N
N4 0.2226(3) 0.1962(2) 0.3855(2) 0.0369(4) Uani d . 1 . . N
C5 0.4010(5) 0.1278(3) 0.3940(4) 0.0607(8) Uani d . 1 . . C
H5 0.5573 0.1769 0.4563 0.073 Uiso calc R 1 . . H
C6 -0.0690(4) -0.1850(2) 0.1303(3) 0.0394(4) Uani d . 1 . . C
C7 -0.2789(5) -0.1530(3) 0.0281(4) 0.0599(7) Uani d . 1 . . C
H7A -0.3599 -0.0984 0.0898 0.090 Uiso calc R 1 . . H
H7B -0.3846 -0.2472 -0.0475 0.090 Uiso calc R 1 . . H
H7C -0.2250 -0.0931 -0.0228 0.090 Uiso calc R 1 . . H
C8 0.0642(6) -0.2725(3) 0.0382(4) 0.0661(8) Uani d . 1 . . C
H8A 0.1124 -0.2173 -0.0184 0.099 Uiso calc R 1 . . H
H8B -0.0365 -0.3704 -0.0323 0.099 Uiso calc R 1 . . H
H8C 0.2011 -0.2854 0.1069 0.099 Uiso calc R 1 . . H
C9 -0.1393(7) -0.2653(4) 0.2264(4) 0.0780(10) Uani d . 1 . . C
H9A -0.0004 -0.2756 0.2956 0.117 Uiso calc R 1 . . H
H9B -0.2407 -0.3641 0.1599 0.117 Uiso calc R 1 . . H
H9C -0.2215 -0.2071 0.2845 0.117 Uiso calc R 1 . . H

loop_
_atom_site_aniso_label
_atom_site_aniso_U_11
_atom_site_aniso_U_22
_atom_site_aniso_U_33
_atom_site_aniso_U_12
_atom_site_aniso_U_13
_atom_site_aniso_U_23
Cu1 0.02355(13) 0.03013(14) 0.03111(14) 0.00532(9) 0.00740(9) 0.00112(10)
Cl1 0.0283(2) 0.0393(3) 0.0319(2) 0.00523(18) 0.00467(17) 0.00819(19)
Cl2 0.0266(2) 0.0424(3) 0.0398(3) 0.00939(19) 0.00530(19) -0.0082(2)
N1 0.0396(11) 0.0377(11) 0.0812(17) 0.0125(9) -0.0026(11) -0.0019(11)
N2 0.0344(8) 0.0298(8) 0.0328(8) 0.0065(6) 0.0080(7) 0.0059(6)
N3 0.0314(8) 0.0319(8) 0.0458(10) 0.0053(7) 0.0086(7) 0.0002(7)
N4 0.0316(8) 0.0305(8) 0.0370(8) 0.0053(6) 0.0075(7) 0.0032(7)
C5 0.0364(12) 0.0378(12) 0.0744(19) 0.0097(9) -0.0034(12) -0.0005(12)
C6 0.0376(10) 0.0292(9) 0.0383(10) 0.0011(8) 0.0081(8) 0.0039(8)
C7 0.0442(13) 0.0483(14) 0.0569(15) 0.0058(11) -0.0026(12) 0.0026(12)
C8 0.0578(16) 0.0510(15) 0.0569(16) 0.0118(12) 0.0136(13) -0.0136(12)
C9 0.085(2) 0.0624(19) 0.081(2) -0.0088(17) 0.0273(19) 0.0328(17)

loop_
_atom_type_symbol
_atom_type_description
_atom_type_scat_dispersion_real
_atom_type_scat_dispersion_imag
_atom_type_scat_source
C C 0.0033 0.0016 'International Tables Vol C Tables 4.2.6.8 and 6.1.1.4'
H H 0.0000 0.0000 'International Tables Vol C Tables 4.2.6.8 and 6.1.1.4'
N N 0.0061 0.0033 'International Tables Vol C Tables 4.2.6.8 and 6.1.1.4'
Cl Cl 0.1484 0.1585 'International Tables Vol C Tables 4.2.6.8 and 6.1.1.4'
Cu Cu 0.3201 1.2651 'International Tables Vol C Tables 4.2.6.8 and 6.1.1.4'

loop_
_geom_angle_atom_site_label_1
_geom_angle_atom_site_label_2
_geom_angle_atom_site_label_3
_geom_angle_site_symmetry_1
_geom_angle_site_symmetry_3
_geom_angle
N4 Cu1 Cl1 . . 91.54(6)
N4 Cu1 Cl2 . 2_566 91.39(6)
Cl1 Cu1 Cl2 . 2_566 173.63(2)
N4 Cu1 Cl2 . . 161.22(6)
Cl1 Cu1 Cl2 . . 90.59(4)
Cl2 Cu1 Cl2 2_566 . 84.83(4)
N4 Cu1 Cl1 . 2_666 99.64(6)
Cl1 Cu1 Cl1 . 2_666 89.26(3)
Cl2 Cu1 Cl1 2_566 2_666 95.82(3)
Cl2 Cu1 Cl1 . 2_666 99.05(3)
Cu1 Cl1 Cu1 . 2_666 90.74(3)
Cu1 Cl2 Cu1 2_566 . 95.17(4)
C5 N1 N2 . . 102.2(2)
N3 N2 N1 . . 113.55(18)
N3 N2 C6 . . 123.33(18)
N1 N2 C6 . . 123.12(18)
N2 N3 N4 . . 106.15(18)
N3 N4 C5 . . 106.08(19)
N3 N4 Cu1 . . 123.85(14)
C5 N4 Cu1 . . 130.06(16)
N1 C5 N4 . . 111.9(2)
N1 C5 H5 . . 124.0
N4 C5 H5 . . 124.0
N2 C6 C9 . . 106.9(2)
N2 C6 C8 . . 107.18(19)
C9 C6 C8 . . 111.1(3)
N2 C6 C7 . . 107.66(19)
C9 C6 C7 . . 112.1(3)
C8 C6 C7 . . 111.6(2)
C6 C7 H7A . . 109.5
C6 C7 H7B . . 109.5
H7A C7 H7B . . 109.5
C6 C7 H7C . . 109.5
H7A C7 H7C . . 109.5
H7B C7 H7C . . 109.5
C6 C8 H8A . . 109.5
C6 C8 H8B . . 109.5
H8A C8 H8B . . 109.5
C6 C8 H8C . . 109.5
H8A C8 H8C . . 109.5
H8B C8 H8C . . 109.5
C6 C9 H9A . . 109.5
C6 C9 H9B . . 109.5
H9A C9 H9B . . 109.5
C6 C9 H9C . . 109.5
H9A C9 H9C . . 109.5
H9B C9 H9C . . 109.5

loop_
_geom_bond_atom_site_label_1
_geom_bond_atom_site_label_2
_geom_bond_site_symmetry_2
_geom_bond_distance
_geom_bond_publ_flag
Cu1 Cl1 . 2.2661(9) yes
Cu1 Cl2 2_566 2.2892(9) yes
Cu1 Cl2 . 2.2931(9) yes
Cu1 Cl1 2_666 2.6438(8) yes
Cu1 N4 . 2.0131(19) yes
N1 N2 . 1.327(3) yes
N1 C5 . 1.316(3) yes
N2 N3 . 1.300(2) yes
N2 C6 . 1.504(3) ?
N3 N4 . 1.324(2) yes
N4 C5 . 1.339(3) yes
C5 H5 . 0.9300 ?
C6 C9 . 1.512(4) ?
C6 C8 . 1.515(4) ?
C6 C7 . 1.516(4) ?
C7 H7A . 0.9600 ?
C7 H7B . 0.9600 ?
C7 H7C . 0.9600 ?
C8 H8A . 0.9600 ?
C8 H8B . 0.9600 ?
C8 H8C . 0.9600 ?
C9 H9A . 0.9600 ?
C9 H9B . 0.9600 ?
C9 H9C . 0.9600 ?

loop_
_geom_torsion_atom_site_label_1
_geom_torsion_atom_site_label_2
_geom_torsion_atom_site_label_3
_geom_torsion_atom_site_label_4
_geom_torsion_site_symmetry_1
_geom_torsion_site_symmetry_4
_geom_torsion
N4 Cu1 Cl1 Cu1 . 2_666 99.62(6)
Cl2 Cu1 Cl1 Cu1 . 2_666 -99.04(3)
Cl1 Cu1 Cl1 Cu1 2_666 2_666 0.0
N4 Cu1 Cl2 Cu1 . 2_566 -79.02(17)
Cl1 Cu1 Cl2 Cu1 . 2_566 -175.57(2)
Cl2 Cu1 Cl2 Cu1 2_566 2_566 0.0
Cl1 Cu1 Cl2 Cu1 2_666 2_566 95.08(3)
C5 N1 N2 N3 . . 1.6(3)
C5 N1 N2 C6 . . -177.9(2)
N1 N2 N3 N4 . . -2.0(3)
C6 N2 N3 N4 . . 177.52(18)
N2 N3 N4 C5 . . 1.4(3)
N2 N3 N4 Cu1 . . -179.71(14)
Cl1 Cu1 N4 N3 . . 166.62(18)
Cl2 Cu1 N4 N3 2_566 . -7.73(18)
Cl2 Cu1 N4 N3 . . 70.2(3)
Cl1 Cu1 N4 N3 2_666 . -103.87(18)
Cl1 Cu1 N4 C5 . . -14.8(3)
Cl2 Cu1 N4 C5 2_566 . 170.8(3)
Cl2 Cu1 N4 C5 . . -111.2(3)
Cl1 Cu1 N4 C5 2_666 . 74.7(3)
N2 N1 C5 N4 . . -0.7(4)
N3 N4 C5 N1 . . -0.5(4)
Cu1 N4 C5 N1 . . -179.2(2)
N3 N2 C6 C9 . . -93.3(3)
N1 N2 C6 C9 . . 86.2(3)
N3 N2 C6 C8 . . 147.5(2)
N1 N2 C6 C8 . . -33.0(3)
N3 N2 C6 C7 . . 27.3(3)
N1 N2 C6 C7 . . -153.2(3)
